data_4343292
loop_
_publ_author_name
'Moreno Pineda, Eufemio'
'Heesing, Christian'
'Tuna, Floriana'
'Zheng, Yan-Zhen'
'McInnes, Eric J. L.'
'Schnack, J\"urgen'
'Winpenny, Richard E. P.'

_publ_section_title
;
 Copper Lanthanide Phosphonate Cages: Highly Symmetric {Cu3Ln9P6} and
 {Cu6Ln6P6} Clusters with C3v and D3h Symmetry.
;
_journal_name_full 'Inorganic chemistry'
_journal_page_first 150610150327001
_journal_paper_doi 10.1021/acs.inorgchem.5b00649
_journal_year 2015
_chemical_formula_moiety 'C99 H189 Cu3 O55 P6 Tb9, C8 H12 Cu1 N4'
_chemical_formula_sum 'C107 H201 Cu4 N4 O55 P6 Tb9'
_chemical_formula_weight 4293.96
_space_group_crystal_system trigonal
_space_group_IT_number 146
_space_group_name_Hall 'R 3'
_space_group_name_H-M_alt 'R 3'
_symmetry_space_group_name_Hall 'R 3'
_symmetry_space_group_name_H-M 'R 3 :H'
_atom_sites_solution_hydrogens geom
_atom_sites_solution_primary direct
_audit_creation_date 2015-03-11
_audit_creation_method
;
Olex2 1.2
(compiled 2015.01.26 svn.r3151 for OlexSys, GUI svn.r4998)
;
_cell_angle_alpha 90
_cell_angle_beta 90
_cell_angle_gamma 120
_cell_formula_units_Z 3
_cell_length_a 20.5015(5)
_cell_length_b 20.5015(5)
_cell_length_c 32.8593(14)
_cell_measurement_reflns_used 7203
_cell_measurement_temperature 100.15
_cell_measurement_theta_max 28.7600
_cell_measurement_theta_min 1.9160
_cell_volume 11960.8(7)
_computing_cell_refinement
'CrysAlisPro, Agilent Technologies, Version 1.171.36.32 (release 02-08-2013 CrysAlis171 .NET) (compiled Aug 2 2013,16:46:58)'
_computing_data_collection
'CrysAlisPro, Agilent Technologies, Version 1.171.36.32 (release 02-08-2013 CrysAlis171 .NET) (compiled Aug 2 2013,16:46:58)'
_computing_data_reduction
'CrysAlisPro, Agilent Technologies, Version 1.171.36.32 (release 02-08-2013 CrysAlis171 .NET) (compiled Aug 2 2013,16:46:58)'
_computing_molecular_graphics 'Olex2 (Dolomanov et al., 2009)'
_computing_publication_material 'Olex2 (Dolomanov et al., 2009)'
_computing_structure_refinement 'ShelXL (Sheldrick, 2008)'
_computing_structure_solution 'ShelXS (Sheldrick, 2008)'
_diffrn_ambient_temperature 100.15
_diffrn_measured_fraction_theta_full 1.000
_diffrn_measured_fraction_theta_max 1.000
_diffrn_measurement_details
;
  1 omega  -60.00  115.00   1.0000    1.0000
omega____ theta____ kappa____ phi______ frames
    -       30.0000    0.0000    0.0000 175

  2 omega  -60.00   60.00   1.0000    1.0000
omega____ theta____ kappa____ phi______ frames
    -       30.0000  -50.0000    0.0000 120

  3 omega  -60.00   60.00   1.0000    1.0000
omega____ theta____ kappa____ phi______ frames
    -       30.0000  -50.0000  120.0000 120

  4 omega  -60.00   60.00   1.0000    1.0000
omega____ theta____ kappa____ phi______ frames
    -       30.0000  -50.0000  240.0000 120
;
_diffrn_measurement_device_type 'dtrek-CrysAlisPro-abstract goniometer imported rigaku-d*trek images'
_diffrn_measurement_method '\w scans'
_diffrn_orient_matrix_UB_11 -0.0025312000
_diffrn_orient_matrix_UB_12 0.0232752000
_diffrn_orient_matrix_UB_13 -0.0142300000
_diffrn_orient_matrix_UB_21 -0.0380341000
_diffrn_orient_matrix_UB_22 -0.0249829000
_diffrn_orient_matrix_UB_23 -0.0020059000
_diffrn_orient_matrix_UB_31 -0.0073954000
_diffrn_orient_matrix_UB_32 0.0184252000
_diffrn_orient_matrix_UB_33 0.0152682000
_diffrn_radiation_monochromator synchrotron
_diffrn_radiation_wavelength 0.6889
_diffrn_reflns_av_R_equivalents 0.1039
_diffrn_reflns_av_unetI/netI 0.0971
_diffrn_reflns_laue_measured_fraction_full 1.000
_diffrn_reflns_laue_measured_fraction_max 1.000
_diffrn_reflns_limit_h_max 24
_diffrn_reflns_limit_h_min -24
_diffrn_reflns_limit_k_max 24
_diffrn_reflns_limit_k_min -24
_diffrn_reflns_limit_l_max 39
_diffrn_reflns_limit_l_min -39
_diffrn_reflns_number 33868
_diffrn_reflns_point_group_measured_fraction_full 0.997
_diffrn_reflns_point_group_measured_fraction_max 0.997
_diffrn_reflns_theta_full 24.415
_diffrn_reflns_theta_max 24.513
_diffrn_reflns_theta_min 1.802
_diffrn_source synchrotron
_exptl_absorpt_coefficient_mu 4.590
_exptl_absorpt_correction_T_max 1.00000
_exptl_absorpt_correction_T_min 0.76985
_exptl_absorpt_correction_type multi-scan
_exptl_absorpt_process_details
'CrysAlisPro, Agilent Technologies, Version 1.171.36.32 (release 02-08-2013 CrysAlis171 .NET) (compiled Aug 2 2013,16:46:58) Empirical absorption correction using spherical harmonics, implemented in SCALE3 ABSPACK scaling algorithm.'
_exptl_crystal_colour 'clear blue'
_exptl_crystal_colour_lustre clear
_exptl_crystal_colour_primary blue
_exptl_crystal_density_diffrn 1.788
_exptl_crystal_description block
_exptl_crystal_F_000 6306
_exptl_crystal_size_max 0.05
_exptl_crystal_size_mid 0.02
_exptl_crystal_size_min 0.02
_refine_diff_density_max 1.622
_refine_diff_density_min -0.891
_refine_diff_density_rms 0.146
_refine_ls_abs_structure_details
;
 Flack x determined using 3659 quotients [(I+)-(I-)]/[(I+)+(I-)]
 (Parsons, Flack and Wagner, Acta Cryst. B69 (2013) 249-259).
;
_refine_ls_abs_structure_Flack 0.569(17)
_refine_ls_extinction_method none
_refine_ls_goodness_of_fit_ref 1.022
_refine_ls_hydrogen_treatment constr
_refine_ls_matrix_type full
_refine_ls_number_parameters 590
_refine_ls_number_reflns 9741
_refine_ls_number_restraints 64
_refine_ls_restrained_S_all 1.019
_refine_ls_R_factor_all 0.0589
_refine_ls_R_factor_gt 0.0499
_refine_ls_shift/su_max 0.000
_refine_ls_shift/su_mean 0.000
_refine_ls_structure_factor_coef Fsqd
_refine_ls_weighting_details 'w=1/[\s^2^(Fo^2^)+(0.0269P)^2^] where P=(Fo^2^+2Fc^2^)/3'
_refine_ls_weighting_scheme calc
_refine_ls_wR_factor_gt 0.1029
_refine_ls_wR_factor_ref 0.1099
_reflns_Friedel_coverage 0.996
_reflns_friedel_fraction_full 0.995
_reflns_friedel_fraction_max 0.995
_reflns_number_gt 8604
_reflns_number_total 9741
_reflns_threshold_expression 'I > 2\s(I)'
_cod_data_source_file ic5b00649_si_007.cif
_cod_data_source_block Cu3Tb9P6
_cod_original_cell_volume 11960.8(8)
_cod_database_code 4343292
_shelxl_version_number 2014/6
_chemical_oxdiff_formula Cu4Tb9O32P6C100H150
_shelx_space_group_comment
;
The symmetry employed for this shelxl refinement is uniquely defined
by the following loop, which should always be used as a source of
symmetry information in preference to the above space-group names.
They are only intended as comments.
;
_reflns_odcompleteness_completeness 99.98
_reflns_odcompleteness_iscentric 1
_reflns_odcompleteness_theta 25.50
_olex2_refinement_description
;
1. Fixed Uiso
 At 1.5 times of:
  All C(H,H,H) groups
2. Restrained distances
 C23A-C22 = C22-C25A
 1.52 with sigma of 0.02
 C25A-C22 = C22-C24A
 1.52 with sigma of 0.02
 C24A-C22 = C22-C23A
 1.52 with sigma of 0.02
 C23A-C25A
 2.483 with sigma of 0.04
 C25A-C24A
 2.483 with sigma of 0.04
 C24A-C23A
 2.483 with sigma of 0.04
3. Uiso/Uaniso restraints and constraints
Uanis(O2OH) \\sim Ueq, Uanis(O1OH) \\sim Ueq, Uanis(O1P) \\sim Ueq: with sigma
of 0.02 and sigma for terminal atoms of 0.01
Uanis(C23) = Uanis(C23A)
Uanis(C25) = Uanis(C25A)
Uanis(C24) = Uanis(C24A)
Uanis(N2) = Uanis(N1)
4. Rigid body (RIGU) restrains
 C22, C23, C24, C25, C23A, C25A, C24A
 with sigma for 1-2 distances of 0.004 and sigma for 1-3 distances of 0.004
5. Others
 Sof(C23A)=Sof(H23D)=Sof(H23E)=Sof(H23F)=Sof(C24A)=Sof(H24D)=Sof(H24E)=
 Sof(H24F)=Sof(C25A)=Sof(H25D)=Sof(H25E)=Sof(H25F)=1-FVAR(1)
 Sof(C23)=Sof(H23A)=Sof(H23B)=Sof(H23C)=Sof(C24)=Sof(H24A)=Sof(H24B)=Sof(H24C)=
 Sof(C25)=Sof(H25A)=Sof(H25B)=Sof(H25C)=FVAR(1)
 Fixed Sof: H4NA(0.33333) H4NB(0.33333) H4NC(0.33333)
6.a Idealised Me refined as rotating group:
 C2P(H2PA,H2PB,H2PC), C3(H3A,H3B,H3C), C3P(H3PA,H3PB,H3PC), C4(H4A,H4B,H4C),
 C4P(H4PA,H4PB,H4PC), C5(H5A,H5B,H5C), C6P(H6PA,H6PB,H6PC), C7P(H7PA,H7PB,H7PC),
  C8(H8A,H8B,H8C), C8P(H8PA,H8PB,H8PC), C9(H9A,H9B,H9C), C10(H10A,H10B,H10C),
 C13(H13A,H13B,H13C), C14(H14A,H14B,H14C), C15(H15A,H15B,H15C), C18(H18A,H18B,
 H18C), C19(H19A,H19B,H19C), C20(H20A,H20B,H20C), C23(H23A,H23B,H23C),
 C23A(H23D,H23E,H23F), C24(H24A,H24B,H24C), C24A(H24D,H24E,H24F), C25(H25A,H25B,
 H25C), C25A(H25D,H25E,H25F), C2N(H2NA,H2NB,H2NC), C4N(H4NA,H4NB,H4NC)
;
_olex2_submission_special_instructions 'No special instructions were received'

loop_
_space_group_symop_operation_xyz
'x, y, z'
'-y, x-y, z'
'-x+y, -x, z'
'x+2/3, y+1/3, z+1/3'
'-y+2/3, x-y+1/3, z+1/3'
'-x+y+2/3, -x+1/3, z+1/3'
'x+1/3, y+2/3, z+2/3'
'-y+1/3, x-y+2/3, z+2/3'
'-x+y+1/3, -x+2/3, z+2/3'

loop_
_atom_site_label
_atom_site_type_symbol
_atom_site_fract_x
_atom_site_fract_y
_atom_site_fract_z
_atom_site_U_iso_or_equiv
_atom_site_adp_type
_atom_site_occupancy
_atom_site_site_symmetry_order
_atom_site_calc_flag
_atom_site_refinement_flags_posn
_atom_site_refinement_flags_adp
_atom_site_refinement_flags_occupancy
_atom_site_disorder_assembly
_atom_site_disorder_group
Tb1 Tb -0.26133(4) -0.37739(4) -0.31994(3) 0.0270(2) Uani 1 1 d . . . . .
Tb2 Tb -0.37182(4) -0.58122(4) -0.34377(2) 0.02303(18) Uani 1 1 d . . . . .
Tb3 Tb -0.59302(4) -0.66451(4) -0.34434(2) 0.0262(2) Uani 1 1 d . . . . .
Cu1 Cu -0.45884(11) -0.47844(11) -0.36354(7) 0.0310(5) Uani 1 1 d . . . . .
P1 P -0.2031(2) -0.4813(2) -0.28089(13) 0.0243(9) Uani 1 1 d . . . . .
P2 P -0.2390(2) -0.4854(2) -0.39972(14) 0.0239(9) Uani 1 1 d . . . . .
O1 O -0.1635(6) -0.2967(6) -0.3592(4) 0.034(3) Uani 1 1 d . . . . .
O1OH O -0.3878(6) -0.4765(6) -0.3211(3) 0.024(2) Uani 1 1 d . U . . .
O1P O -0.2859(6) -0.5134(6) -0.2894(3) 0.031(3) Uani 1 1 d . U . . .
O2 O -0.7135(6) -0.7633(6) -0.3576(4) 0.033(3) Uani 1 1 d . . . . .
O2OH O -0.4702(6) -0.5771(6) -0.3762(4) 0.031(3) Uani 1 1 d . U . . .
O2P O -0.1604(6) -0.3999(6) -0.2972(4) 0.031(3) Uani 1 1 d . . . . .
O3 O -0.2005(7) -0.2780(7) -0.2711(4) 0.044(3) Uani 1 1 d . . . . .
O3OH O -0.3333 -0.6667 -0.3179(5) 0.020(4) Uani 1 3 d S T P . .
O3P O -0.1693(6) -0.5227(6) -0.3036(3) 0.028(3) Uani 1 1 d . . . . .
O4 O -0.3143(6) -0.3699(6) -0.2561(4) 0.037(3) Uani 1 1 d . . . . .
O4P O -0.1554(6) -0.4341(6) -0.3949(3) 0.031(3) Uani 1 1 d . . . . .
O5 O -0.3154(6) -0.3159(7) -0.3492(4) 0.039(3) Uani 1 1 d . . . . .
O5P O -0.2867(6) -0.4616(5) -0.3742(3) 0.023(2) Uani 1 1 d . . . . .
O6 O -0.4402(6) -0.3773(6) -0.3577(4) 0.038(3) Uani 1 1 d . . . . .
O6P O -0.2666(6) -0.5669(6) -0.3847(3) 0.023(2) Uani 1 1 d . . . . .
O7 O -0.5242(6) -0.4900(6) -0.4089(4) 0.041(3) Uani 1 1 d . . . . .
O8 O -0.6210(6) -0.6014(6) -0.3919(4) 0.031(3) Uani 1 1 d . . . . .
O9 O -0.5449(6) -0.5448(6) -0.3122(4) 0.029(3) Uani 1 1 d . . . . .
O10 O -0.6622(6) -0.6273(6) -0.2981(3) 0.029(3) Uani 1 1 d . . . . .
C1 C -0.2568(11) -0.3057(11) -0.2490(6) 0.042(5) Uani 1 1 d . . . . .
C1P C -0.1849(9) -0.4836(9) -0.2273(5) 0.028(4) Uani 1 1 d . . . . .
C2 C -0.2595(13) -0.2608(11) -0.2123(7) 0.055(6) Uani 1 1 d . . . . .
C2P C -0.0994(10) -0.4474(10) -0.2207(6) 0.039(4) Uani 1 1 d . . . . .
H2PA H -0.0804 -0.4750 -0.2364 0.059 Uiso 1 1 calc GR . . . .
H2PB H -0.0891 -0.4492 -0.1917 0.059 Uiso 1 1 calc GR . . . .
H2PC H -0.0743 -0.3948 -0.2298 0.059 Uiso 1 1 calc GR . . . .
C3 C -0.3260(15) -0.3027(17) -0.1879(9) 0.100(11) Uani 1 1 d . . . . .
H3A H -0.3707 -0.3160 -0.2044 0.151 Uiso 1 1 calc GR . . . .
H3B H -0.3245 -0.2719 -0.1647 0.151 Uiso 1 1 calc GR . . . .
H3C H -0.3280 -0.3487 -0.1779 0.151 Uiso 1 1 calc GR . . . .
C3P C -0.2227(9) -0.5651(10) -0.2129(5) 0.034(4) Uani 1 1 d . . . . .
H3PA H -0.2775 -0.5877 -0.2149 0.051 Uiso 1 1 calc GR . . . .
H3PB H -0.2087 -0.5666 -0.1845 0.051 Uiso 1 1 calc GR . . . .
H3PC H -0.2063 -0.5933 -0.2300 0.051 Uiso 1 1 calc GR . . . .
C4 C -0.248(2) -0.1859(15) -0.2284(9) 0.103(12) Uani 1 1 d . . . . .
H4A H -0.2029 -0.1622 -0.2456 0.155 Uiso 1 1 calc GR . . . .
H4B H -0.2417 -0.1527 -0.2055 0.155 Uiso 1 1 calc GR . . . .
H4C H -0.2920 -0.1949 -0.2445 0.155 Uiso 1 1 calc GR . . . .
C4P C -0.2154(11) -0.4389(10) -0.2039(6) 0.042(5) Uani 1 1 d . . . . .
H4PA H -0.1898 -0.3867 -0.2135 0.064 Uiso 1 1 calc GR . . . .
H4PB H -0.2061 -0.4398 -0.1747 0.064 Uiso 1 1 calc GR . . . .
H4PC H -0.2697 -0.4619 -0.2087 0.064 Uiso 1 1 calc GR . . . .
C5 C -0.1874(13) -0.2383(14) -0.1849(8) 0.071(7) Uani 1 1 d . . . . .
H5A H -0.1850 -0.2837 -0.1782 0.107 Uiso 1 1 calc GR . . . .
H5B H -0.1908 -0.2145 -0.1597 0.107 Uiso 1 1 calc GR . . . .
H5C H -0.1419 -0.2030 -0.1998 0.107 Uiso 1 1 calc GR . . . .
C5P C -0.2634(9) -0.4829(9) -0.4525(5) 0.027(4) Uani 1 1 d . . . . .
C6 C -0.3760(10) -0.3188(9) -0.3577(6) 0.037(4) Uani 1 1 d . . . . .
C6P C -0.3486(9) -0.5146(10) -0.4566(6) 0.037(4) Uani 1 1 d . . . . .
H6PA H -0.3754 -0.5667 -0.4467 0.055 Uiso 1 1 calc GR . . . .
H6PB H -0.3613 -0.5134 -0.4852 0.055 Uiso 1 1 calc GR . . . .
H6PC H -0.3634 -0.4840 -0.4404 0.055 Uiso 1 1 calc GR . . . .
C7 C -0.3740(11) -0.2463(10) -0.3713(7) 0.047(5) Uani 1 1 d . . . . .
C7P C -0.2228(10) -0.3996(9) -0.4662(6) 0.039(5) Uani 1 1 d . . . . .
H7PA H -0.2358 -0.3704 -0.4476 0.059 Uiso 1 1 calc GR . . . .
H7PB H -0.2386 -0.3962 -0.4939 0.059 Uiso 1 1 calc GR . . . .
H7PC H -0.1682 -0.3794 -0.4657 0.059 Uiso 1 1 calc GR . . . .
C8 C -0.3222(13) -0.2165(14) -0.4076(8) 0.079(8) Uani 1 1 d . . . . .
H8A H -0.2718 -0.2064 -0.3998 0.119 Uiso 1 1 calc GR . . . .
H8B H -0.3193 -0.1698 -0.4170 0.119 Uiso 1 1 calc GR . . . .
H8C H -0.3418 -0.2540 -0.4295 0.119 Uiso 1 1 calc GR . . . .
C8P C -0.2413(10) -0.5295(11) -0.4786(5) 0.038(4) Uani 1 1 d . . . . .
H8PA H -0.1877 -0.5123 -0.4746 0.058 Uiso 1 1 calc GR . . . .
H8PB H -0.2505 -0.5238 -0.5073 0.058 Uiso 1 1 calc GR . . . .
H8PC H -0.2713 -0.5826 -0.4707 0.058 Uiso 1 1 calc GR . . . .
C9 C -0.4502(12) -0.2585(12) -0.3814(9) 0.072(8) Uani 1 1 d . . . . .
H9A H -0.4701 -0.2915 -0.4052 0.108 Uiso 1 1 calc GR . . . .
H9B H -0.4466 -0.2100 -0.3874 0.108 Uiso 1 1 calc GR . . . .
H9C H -0.4840 -0.2821 -0.3582 0.108 Uiso 1 1 calc GR . . . .
C10 C -0.3363(17) -0.1888(14) -0.3360(10) 0.091(10) Uani 1 1 d . . . . .
H10A H -0.3652 -0.2098 -0.3109 0.137 Uiso 1 1 calc GR . . . .
H10B H -0.3354 -0.1418 -0.3428 0.137 Uiso 1 1 calc GR . . . .
H10C H -0.2847 -0.1787 -0.3320 0.137 Uiso 1 1 calc GR . . . .
C11 C -0.5895(10) -0.5493(10) -0.4162(6) 0.035(4) Uani 1 1 d . . . . .
C12 C -0.6199(10) -0.5534(10) -0.4588(6) 0.038(4) Uani 1 1 d . . . . .
C13 C -0.5671(11) -0.5629(13) -0.4891(6) 0.054(6) Uani 1 1 d . . . . .
H13A H -0.5160 -0.5197 -0.4868 0.081 Uiso 1 1 calc GR . . . .
H13B H -0.5856 -0.5658 -0.5169 0.081 Uiso 1 1 calc GR . . . .
H13C H -0.5664 -0.6093 -0.4827 0.081 Uiso 1 1 calc GR . . . .
C14 C -0.6970(12) -0.6229(13) -0.4633(7) 0.059(6) Uani 1 1 d . . . . .
H14A H -0.6927 -0.6681 -0.4600 0.088 Uiso 1 1 calc GR . . . .
H14B H -0.7173 -0.6231 -0.4904 0.088 Uiso 1 1 calc GR . . . .
H14C H -0.7309 -0.6223 -0.4425 0.088 Uiso 1 1 calc GR . . . .
C15 C -0.6221(13) -0.4811(12) -0.4666(7) 0.061(6) Uani 1 1 d . . . . .
H15A H -0.6455 -0.4708 -0.4434 0.091 Uiso 1 1 calc GR . . . .
H15B H -0.6514 -0.4870 -0.4913 0.091 Uiso 1 1 calc GR . . . .
H15C H -0.5706 -0.4390 -0.4702 0.091 Uiso 1 1 calc GR . . . .
C16 C -0.6083(10) -0.5604(10) -0.2968(5) 0.029(4) Uani 1 1 d . . . . .
C17 C -0.6157(10) -0.4956(10) -0.2786(6) 0.038(4) Uani 1 1 d . . . . .
C18 C -0.5445(11) -0.4417(11) -0.2563(6) 0.047(5) Uani 1 1 d . . . . .
H18A H -0.5341 -0.4690 -0.2352 0.071 Uiso 1 1 calc GR . . . .
H18B H -0.5509 -0.4019 -0.2436 0.071 Uiso 1 1 calc GR . . . .
H18C H -0.5024 -0.4191 -0.2755 0.071 Uiso 1 1 calc GR . . . .
C19 C -0.6835(11) -0.5274(12) -0.2499(7) 0.055(6) Uani 1 1 d . . . . .
H19A H -0.7277 -0.5676 -0.2637 0.083 Uiso 1 1 calc GR . . . .
H19B H -0.6937 -0.4871 -0.2421 0.083 Uiso 1 1 calc GR . . . .
H19C H -0.6726 -0.5477 -0.2255 0.083 Uiso 1 1 calc GR . . . .
C20 C -0.6300(13) -0.4580(12) -0.3149(8) 0.061(7) Uani 1 1 d . . . . .
H20A H -0.5872 -0.4390 -0.3337 0.092 Uiso 1 1 calc GR . . . .
H20B H -0.6360 -0.4160 -0.3053 0.092 Uiso 1 1 calc GR . . . .
H20C H -0.6760 -0.4948 -0.3290 0.092 Uiso 1 1 calc GR . . . .
C21 C -0.7364(8) -0.8302(8) -0.3676(5) 0.022(3) Uani 1 1 d . . . . .
C22 C -0.8126(9) -0.8724(9) -0.3906(6) 0.038(4) Uani 1 1 d D U . . .
C23 C -0.8626(17) -0.9407(19) -0.3620(11) 0.043(5) Uani 0.553(19) 1 d . U . A 1
H23A H -0.8324 -0.9618 -0.3513 0.064 Uiso 0.553(19) 1 calc GR . . A 1
H23B H -0.9052 -0.9795 -0.3775 0.064 Uiso 0.553(19) 1 calc GR . . A 1
H23C H -0.8813 -0.9236 -0.3394 0.064 Uiso 0.553(19) 1 calc GR . . A 1
C23A C -0.8746(18) -0.887(2) -0.3601(10) 0.043(5) Uani 0.447(19) 1 d D U . A 2
H23D H -0.8681 -0.9102 -0.3355 0.064 Uiso 0.447(19) 1 calc GR . . A 2
H23E H -0.9239 -0.9209 -0.3723 0.064 Uiso 0.447(19) 1 calc GR . . A 2
H23F H -0.8717 -0.8392 -0.3530 0.064 Uiso 0.447(19) 1 calc GR . . A 2
C24 C -0.799(2) -0.908(2) -0.4293(12) 0.045(6) Uani 0.553(19) 1 d . U . A 1
H24A H -0.7704 -0.8679 -0.4492 0.067 Uiso 0.553(19) 1 calc GR . . A 1
H24B H -0.8476 -0.9446 -0.4410 0.067 Uiso 0.553(19) 1 calc GR . . A 1
H24C H -0.7706 -0.9327 -0.4220 0.067 Uiso 0.553(19) 1 calc GR . . A 1
C24A C -0.826(2) -0.9447(17) -0.4101(13) 0.045(6) Uani 0.447(19) 1 d D U . A 2
H24D H -0.7851 -0.9340 -0.4289 0.067 Uiso 0.447(19) 1 calc GR . . A 2
H24E H -0.8740 -0.9675 -0.4251 0.067 Uiso 0.447(19) 1 calc GR . . A 2
H24F H -0.8287 -0.9796 -0.3890 0.067 Uiso 0.447(19) 1 calc GR . . A 2
C25 C -0.845(2) -0.824(2) -0.4001(14) 0.052(6) Uani 0.553(19) 1 d . U . A 1
H25A H -0.8536 -0.8043 -0.3748 0.077 Uiso 0.553(19) 1 calc GR . . A 1
H25B H -0.8934 -0.8542 -0.4142 0.077 Uiso 0.553(19) 1 calc GR . . A 1
H25C H -0.8105 -0.7825 -0.4175 0.077 Uiso 0.553(19) 1 calc GR . . A 1
C25A C -0.813(3) -0.819(2) -0.4231(12) 0.052(6) Uani 0.447(19) 1 d D U . A 2
H25D H -0.7943 -0.7689 -0.4112 0.077 Uiso 0.447(19) 1 calc GR . . A 2
H25E H -0.8643 -0.8383 -0.4331 0.077 Uiso 0.447(19) 1 calc GR . . A 2
H25F H -0.7801 -0.8155 -0.4457 0.077 Uiso 0.447(19) 1 calc GR . . A 2
Cu2 Cu -0.6667 -0.3333 -0.55622(13) 0.0415(10) Uani 1 3 d S T P . .
N1 N -0.6729(9) -0.4285(9) -0.5755(5) 0.048(4) Uani 1 1 d . . . . .
N2 N -0.6667 -0.3333 -0.4956(11) 0.048(4) Uani 1 3 d S T P . .
C1N C -0.6769(11) -0.4824(11) -0.5848(6) 0.039(4) Uani 1 1 d . . . . .
C2N C -0.6832(11) -0.5539(11) -0.5976(6) 0.047(5) Uani 1 1 d . . . . .
H2NA H -0.6591 -0.5475 -0.6242 0.071 Uiso 1 1 calc GR . . . .
H2NB H -0.7365 -0.5926 -0.5995 0.071 Uiso 1 1 calc GR . . . .
H2NC H -0.6583 -0.5695 -0.5775 0.071 Uiso 1 1 calc GR . . . .
C3N C -0.6667 -0.3333 -0.4601(12) 0.050(9) Uani 1 3 d S T P . .
C4N C -0.6667 -0.3333 -0.4172(11) 0.062(11) Uani 1 3 d S T P . .
H4NA H -0.6272 -0.3429 -0.4072 0.093 Uiso 0.3333 1 calc GR . . B -1
H4NB H -0.7158 -0.3728 -0.4072 0.093 Uiso 0.3333 1 calc GR . . B -1
H4NC H -0.6571 -0.2842 -0.4072 0.093 Uiso 0.3333 1 calc GR . . B -1

loop_
_atom_site_aniso_label
_atom_site_aniso_U_11
_atom_site_aniso_U_22
_atom_site_aniso_U_33
_atom_site_aniso_U_23
_atom_site_aniso_U_13
_atom_site_aniso_U_12
Tb1 0.0213(4) 0.0195(4) 0.0393(5) -0.0020(4) 0.0021(4) 0.0096(3)
Tb2 0.0188(4) 0.0180(4) 0.0323(4) 0.0007(3) 0.0016(3) 0.0092(3)
Tb3 0.0209(4) 0.0208(4) 0.0364(5) 0.0007(4) 0.0023(3) 0.0101(3)
Cu1 0.0239(10) 0.0208(10) 0.0494(14) 0.0002(9) -0.0025(10) 0.0120(9)
P1 0.023(2) 0.022(2) 0.028(2) -0.0011(18) -0.0008(18) 0.0116(18)
P2 0.020(2) 0.018(2) 0.034(2) 0.0021(18) 0.0002(18) 0.0101(17)
O1 0.020(6) 0.030(6) 0.052(8) 0.011(6) 0.008(6) 0.013(5)
O1OH 0.019(5) 0.016(5) 0.037(7) -0.001(5) 0.000(5) 0.008(4)
O1P 0.024(6) 0.030(6) 0.035(7) -0.002(5) -0.001(5) 0.011(5)
O2 0.013(5) 0.029(6) 0.052(8) 0.000(6) 0.001(5) 0.006(5)
O2OH 0.024(6) 0.027(6) 0.042(7) 0.003(5) 0.005(5) 0.013(5)
O2P 0.028(6) 0.026(6) 0.042(8) -0.004(5) -0.006(5) 0.015(5)
O3 0.034(7) 0.028(7) 0.061(9) -0.021(6) 0.000(7) 0.008(6)
O3OH 0.016(5) 0.016(5) 0.028(11) 0.000 0.000 0.008(3)
O3P 0.022(6) 0.026(6) 0.033(7) -0.005(5) -0.004(5) 0.009(5)
O4 0.031(6) 0.028(6) 0.045(8) -0.009(6) 0.005(6) 0.008(5)
O4P 0.024(6) 0.022(6) 0.039(7) 0.001(5) -0.003(5) 0.007(5)
O5 0.025(6) 0.029(7) 0.061(9) 0.006(6) 0.002(6) 0.013(5)
O5P 0.027(6) 0.016(5) 0.026(6) -0.001(5) 0.004(5) 0.012(5)
O6 0.027(6) 0.023(6) 0.067(9) 0.001(6) -0.010(6) 0.014(5)
O6P 0.024(6) 0.018(5) 0.025(6) 0.007(5) 0.002(5) 0.009(5)
O7 0.028(6) 0.021(6) 0.069(10) 0.005(6) -0.005(6) 0.009(5)
O8 0.023(6) 0.022(6) 0.044(8) 0.015(5) 0.007(5) 0.008(5)
O9 0.027(6) 0.017(6) 0.041(7) 0.000(5) 0.003(5) 0.009(5)
O10 0.031(6) 0.021(6) 0.035(7) -0.005(5) 0.002(5) 0.014(5)
C1 0.042(11) 0.038(11) 0.058(13) -0.013(10) -0.001(10) 0.030(10)
C1P 0.035(9) 0.021(8) 0.031(10) -0.004(7) 0.000(8) 0.016(7)
C2 0.064(14) 0.042(12) 0.056(14) -0.004(10) 0.021(12) 0.025(11)
C2P 0.037(10) 0.031(10) 0.039(11) 0.000(8) -0.001(9) 0.009(8)
C3 0.065(17) 0.09(2) 0.11(2) -0.046(18) 0.032(17) 0.008(15)
C3P 0.024(9) 0.042(11) 0.035(10) 0.004(8) -0.001(8) 0.016(8)
C4 0.20(4) 0.070(18) 0.08(2) 0.011(16) 0.03(2) 0.09(2)
C4P 0.044(11) 0.029(10) 0.052(13) -0.005(9) -0.002(10) 0.017(9)
C5 0.060(15) 0.073(17) 0.087(19) -0.033(15) -0.010(14) 0.039(13)
C5P 0.027(9) 0.028(9) 0.030(9) -0.001(7) 0.004(7) 0.016(7)
C6 0.041(11) 0.027(9) 0.051(12) -0.006(9) 0.000(9) 0.023(9)
C6P 0.033(10) 0.037(10) 0.038(11) -0.001(8) -0.002(8) 0.016(8)
C7 0.039(11) 0.025(9) 0.086(16) 0.019(10) 0.007(11) 0.021(9)
C7P 0.045(11) 0.026(9) 0.046(12) 0.011(9) 0.003(9) 0.016(8)
C8 0.051(14) 0.065(16) 0.11(2) 0.035(15) -0.007(15) 0.019(13)
C8P 0.045(11) 0.053(12) 0.027(10) 0.006(9) -0.002(8) 0.033(10)
C9 0.036(12) 0.041(12) 0.14(2) 0.040(14) 0.012(14) 0.023(10)
C10 0.11(2) 0.048(15) 0.12(2) -0.040(16) -0.03(2) 0.043(16)
C11 0.030(9) 0.030(9) 0.046(12) 0.002(9) 0.006(8) 0.016(8)
C12 0.035(10) 0.036(10) 0.041(11) 0.010(9) 0.001(9) 0.017(8)
C13 0.041(12) 0.076(15) 0.051(13) 0.010(12) 0.002(10) 0.034(11)
C14 0.041(12) 0.065(15) 0.052(14) -0.007(11) -0.002(10) 0.013(11)
C15 0.056(14) 0.055(14) 0.079(17) 0.011(12) -0.018(12) 0.034(12)
C16 0.035(10) 0.032(10) 0.027(10) -0.012(8) -0.012(8) 0.022(8)
C17 0.033(10) 0.034(10) 0.047(12) -0.007(9) 0.001(9) 0.015(8)
C18 0.045(11) 0.054(12) 0.049(13) -0.018(10) 0.002(10) 0.030(10)
C19 0.039(12) 0.050(13) 0.067(15) -0.013(11) 0.012(11) 0.015(10)
C20 0.068(15) 0.049(13) 0.090(19) -0.008(13) 0.005(14) 0.047(12)
C21 0.025(8) 0.016(8) 0.028(9) 0.002(7) 0.000(7) 0.011(7)
C22 0.017(7) 0.032(8) 0.054(10) -0.002(7) -0.010(7) 0.003(6)
C23 0.023(10) 0.033(11) 0.061(12) 0.002(9) -0.003(9) 0.006(9)
C23A 0.023(10) 0.033(11) 0.061(12) 0.002(9) -0.003(9) 0.006(9)
C24 0.030(14) 0.043(11) 0.056(13) -0.003(9) -0.014(9) 0.014(11)
C24A 0.030(14) 0.043(11) 0.056(13) -0.003(9) -0.014(9) 0.014(11)
C25 0.040(15) 0.048(11) 0.066(14) 0.007(10) -0.007(10) 0.021(11)
C25A 0.040(15) 0.048(11) 0.066(14) 0.007(10) -0.007(10) 0.021(11)
Cu2 0.0315(12) 0.0315(12) 0.062(3) 0.000 0.000 0.0157(6)
N1 0.037(9) 0.036(9) 0.075(11) -0.006(9) -0.004(9) 0.020(7)
N2 0.037(9) 0.036(9) 0.075(11) -0.006(9) -0.004(9) 0.020(7)
C1N 0.042(11) 0.034(10) 0.044(12) -0.006(9) -0.004(9) 0.022(9)
C2N 0.048(12) 0.045(12) 0.056(13) -0.008(10) -0.010(10) 0.030(10)
C3N 0.052(14) 0.052(14) 0.04(2) 0.000 0.000 0.026(7)
C4N 0.071(17) 0.071(17) 0.04(2) 0.000 0.000 0.035(8)

loop_
_atom_type_symbol
_atom_type_description
_atom_type_scat_dispersion_real
_atom_type_scat_dispersion_imag
_atom_type_scat_source
C C 0.0030 0.0010 'International Tables Vol C Tables 4.2.6.8 and 6.1.1.4'
H H 0.0000 0.0000 'International Tables Vol C Tables 4.2.6.8 and 6.1.1.4'
Cu Cu 0.3480 1.2190 'International Tables Vol C Tables 4.2.6.8 and 6.1.1.4'
N N 0.0060 0.0030 'International Tables Vol C Tables 4.2.6.8 and 6.1.1.4'
O O 0.0110 0.0060 'International Tables Vol C Tables 4.2.6.8 and 6.1.1.4'
P P 0.0990 0.0910 'International Tables Vol C Tables 4.2.6.8 and 6.1.1.4'
Tb Tb -0.0860 3.9620 'International Tables Vol C Tables 4.2.6.8 and 6.1.1.4'

loop_
_geom_angle_atom_site_label_1
_geom_angle_atom_site_label_2
_geom_angle_atom_site_label_3
_geom_angle
_geom_angle_site_symmetry_1
_geom_angle_site_symmetry_3
P1 Tb1 Tb2 63.47(8) . .
O1 Tb1 Tb2 121.5(3) . .
O1 Tb1 P1 103.1(3) . .
O1 Tb1 O1OH 144.2(4) . .
O1 Tb1 O1P 126.4(4) . .
O1 Tb1 O2P 77.8(4) . .
O1 Tb1 O3 82.3(5) . .
O1 Tb1 O4 135.7(4) . .
O1 Tb1 O5 81.5(4) . .
O1 Tb1 O5P 83.9(4) . .
O1 Tb1 C1 108.3(5) . .
O1OH Tb1 Tb2 40.3(2) . .
O1OH Tb1 P1 92.8(3) . .
O1OH Tb1 O1P 64.5(3) . .
O1OH Tb1 O2P 120.6(4) . .
O1OH Tb1 O3 128.5(4) . .
O1OH Tb1 O4 74.5(4) . .
O1OH Tb1 C1 101.8(5) . .
O1P Tb1 Tb2 40.4(2) . .
O1P Tb1 P1 28.3(2) . .
O2P Tb1 Tb2 87.1(3) . .
O2P Tb1 P1 28.1(3) . .
O2P Tb1 O1P 56.3(3) . .
O2P Tb1 C1 92.1(5) . .
O3 Tb1 Tb2 149.9(3) . .
O3 Tb1 P1 95.1(3) . .
O3 Tb1 O1P 111.7(4) . .
O3 Tb1 O2P 80.0(4) . .
O3 Tb1 O4 54.5(4) . .
O3 Tb1 C1 26.9(5) . .
O4 Tb1 Tb2 102.5(3) . .
O4 Tb1 P1 91.4(3) . .
O4 Tb1 O1P 83.6(4) . .
O4 Tb1 O2P 101.3(4) . .
O4 Tb1 C1 27.8(5) . .
O5 Tb1 Tb2 110.1(3) . .
O5 Tb1 P1 173.4(3) . .
O5 Tb1 O1OH 80.8(4) . .
O5 Tb1 O1P 145.3(4) . .
O5 Tb1 O2P 158.0(4) . .
O5 Tb1 O3 90.1(5) . .
O5 Tb1 O4 88.4(4) . .
O5 Tb1 O5P 95.5(4) . .
O5 Tb1 C1 87.5(5) . .
O5P Tb1 Tb2 39.3(2) . .
O5P Tb1 P1 80.4(3) . .
O5P Tb1 O1OH 67.2(4) . .
O5P Tb1 O1P 70.9(3) . .
O5P Tb1 O2P 89.5(4) . .
O5P Tb1 O3 164.1(4) . .
O5P Tb1 O4 140.2(4) . .
O5P Tb1 C1 167.7(5) . .
C1 Tb1 Tb2 128.6(4) . .
C1 Tb1 P1 95.4(4) . .
C1 Tb1 O1P 100.0(5) . .
Tb1 Tb2 Tb2 156.33(3) . 2_445
Cu1 Tb2 Tb1 63.93(4) . .
Cu1 Tb2 Tb2 139.17(4) . 2_445
P2 Tb2 Tb1 63.62(8) . .
P2 Tb2 Tb2 111.00(8) . 2_445
P2 Tb2 Cu1 93.51(8) . .
O1OH Tb2 Tb1 38.7(2) . .
O1OH Tb2 Tb2 154.0(3) . 2_445
O1OH Tb2 Cu1 34.9(3) . .
O1OH Tb2 P2 95.0(3) . .
O1OH Tb2 O6P 142.7(3) . 2_445
O1P Tb2 Tb1 48.2(3) . .
O1P Tb2 Tb2 110.1(3) . 2_445
O1P Tb2 Cu1 103.9(3) . .
O1P Tb2 P2 85.1(3) . .
O1P Tb2 O1OH 69.3(4) . .
O1P Tb2 O3OH 75.3(4) . .
O1P Tb2 O5P 76.8(4) . .
O1P Tb2 O6P 146.1(4) . 2_445
O1P Tb2 O6P 89.5(4) . .
O2OH Tb2 Tb1 96.2(3) . .
O2OH Tb2 Tb2 107.4(3) . 2_445
O2OH Tb2 Cu1 33.2(3) . .
O2OH Tb2 P2 102.2(3) . .
O2OH Tb2 O1OH 66.9(4) . .
O2OH Tb2 O1P 136.0(4) . .
O2OH Tb2 O3OH 142.7(3) . .
O2OH Tb2 O5P 88.4(4) . .
O2OH Tb2 O6P 76.3(4) . 2_445
O2OH Tb2 O6P 118.4(4) . .
O3OH Tb2 Tb1 120.5(2) . .
O3OH Tb2 Tb2 35.9(2) . 2_445
O3OH Tb2 Cu1 166.6(3) . .
O3OH Tb2 P2 99.8(3) . .
O3OH Tb2 O1OH 140.2(5) . .
O3OH Tb2 O6P 71.9(4) . .
O3OH Tb2 O6P 70.8(4) . 2_445
O3P Tb2 Tb1 113.7(3) 2_445 .
O3P Tb2 Tb2 73.5(3) 2_445 2_445
O3P Tb2 Cu1 80.9(3) 2_445 .
O3P Tb2 P2 174.4(3) 2_445 .
O3P Tb2 O1OH 80.7(4) 2_445 .
O3P Tb2 O1P 96.6(4) 2_445 .
O3P Tb2 O2OH 72.8(4) 2_445 .
O3P Tb2 O3OH 85.9(4) 2_445 .
O3P Tb2 O5P 145.4(3) 2_445 .
O3P Tb2 O6P 154.7(4) 2_445 .
O3P Tb2 O6P 82.7(4) 2_445 2_445
O5P Tb2 Tb1 38.3(2) . .
O5P Tb2 Tb2 140.9(2) . 2_445
O5P Tb2 Cu1 68.3(2) . .
O5P Tb2 P2 29.9(2) . .
O5P Tb2 O1OH 65.1(3) . .
O5P Tb2 O3OH 123.6(3) . .
O5P Tb2 O6P 121.6(4) . 2_445
O5P Tb2 O6P 59.9(3) . .
O6P Tb2 Tb1 159.5(3) 2_445 .
O6P Tb2 Tb1 88.6(2) . .
O6P Tb2 Tb2 37.1(2) 2_445 2_445
O6P Tb2 Tb2 81.3(2) . 2_445
O6P Tb2 Cu1 109.4(2) 2_445 .
O6P Tb2 Cu1 121.5(2) . .
O6P Tb2 P2 98.9(3) 2_445 .
O6P Tb2 P2 30.3(2) . .
O6P Tb2 O1OH 124.3(3) . .
O6P Tb2 O6P 78.7(5) . 2_445
Cu1 Tb3 Tb2 54.55(3) . .
P1 Tb3 Tb2 59.53(8) 2_445 .
P1 Tb3 Cu1 105.41(8) 2_445 .
O2 Tb3 Tb2 149.9(3) . .
O2 Tb3 Cu1 147.0(3) . .
O2 Tb3 P1 107.6(3) . 2_445
O2 Tb3 O2OH 143.6(4) . .
O2 Tb3 O2P 78.9(4) . 2_445
O2 Tb3 O3P 136.2(4) . 2_445
O2 Tb3 O9 133.8(4) . .
O2 Tb3 O10 81.9(4) . .
O2 Tb3 C16 107.2(5) . .
O2OH Tb3 Tb2 32.9(3) . .
O2OH Tb3 Cu1 33.6(3) . .
O2OH Tb3 P1 92.5(3) . 2_445
O2OH Tb3 O3P 65.7(4) . 2_445
O2OH Tb3 C16 98.4(5) . .
O2P Tb3 Tb2 86.5(3) 2_445 .
O2P Tb3 Cu1 134.0(3) 2_445 .
O2P Tb3 P1 28.9(3) 2_445 2_445
O2P Tb3 O2OH 118.6(4) 2_445 .
O2P Tb3 O3P 57.9(4) 2_445 2_445
O2P Tb3 C16 106.1(4) 2_445 .
O3P Tb3 Tb2 33.5(2) 2_445 .
O3P Tb3 Cu1 76.8(3) 2_445 .
O3P Tb3 P1 29.0(3) 2_445 2_445
O3P Tb3 C16 92.8(4) 2_445 .
O4P Tb3 Tb2 72.6(3) 2_445 .
O4P Tb3 Cu1 99.8(3) 2_445 .
O4P Tb3 P1 90.3(3) 2_445 2_445
O4P Tb3 O2 80.8(4) 2_445 .
O4P Tb3 O2OH 68.7(4) 2_445 .
O4P Tb3 O2P 88.9(4) 2_445 2_445
O4P Tb3 O3P 90.5(4) 2_445 2_445
O4P Tb3 O8 89.2(4) 2_445 .
O4P Tb3 O9 140.9(4) 2_445 .
O4P Tb3 O10 162.0(4) 2_445 .
O4P Tb3 C16 163.9(5) 2_445 .
O8 Tb3 Tb2 108.5(3) . .
O8 Tb3 Cu1 62.4(3) . .
O8 Tb3 P1 167.5(3) . 2_445
O8 Tb3 O2 84.6(4) . .
O8 Tb3 O2OH 75.7(4) . .
O8 Tb3 O2P 163.5(4) . 2_445
O8 Tb3 O3P 138.5(4) . 2_445
O8 Tb3 O9 79.1(4) . .
O8 Tb3 O10 84.2(4) . .
O8 Tb3 C16 78.0(5) . .
O9 Tb3 Tb2 76.1(3) . .
O9 Tb3 Cu1 41.9(3) . .
O9 Tb3 P1 93.6(3) . 2_445
O9 Tb3 O2OH 72.3(4) . .
O9 Tb3 O2P 112.0(4) . 2_445
O9 Tb3 O3P 75.4(4) . 2_445
O9 Tb3 O10 53.8(4) . .
O9 Tb3 C16 27.2(4) . .
O10 Tb3 Tb2 125.4(3) . .
O10 Tb3 Cu1 92.0(3) . .
O10 Tb3 P1 99.7(3) . 2_445
O10 Tb3 O2OH 125.1(4) . .
O10 Tb3 O2P 92.7(4) . 2_445
O10 Tb3 O3P 105.5(4) . 2_445
O10 Tb3 C16 26.9(4) . .
C16 Tb3 Tb2 102.1(4) . .
C16 Tb3 Cu1 65.8(4) . .
C16 Tb3 P1 100.2(3) . 2_445
Tb2 Cu1 Tb3 70.15(4) . .
O1OH Cu1 Tb2 44.3(3) . .
O1OH Cu1 Tb3 93.7(3) . .
O1OH Cu1 O9 80.7(4) . .
O2OH Cu1 Tb2 40.4(3) . .
O2OH Cu1 Tb3 44.3(3) . .
O2OH Cu1 O1OH 83.0(5) . .
O2OH Cu1 O9 83.5(4) . .
O6 Cu1 Tb2 139.4(3) . .
O6 Cu1 Tb3 142.1(4) . .
O6 Cu1 O1OH 99.1(5) . .
O6 Cu1 O2OH 172.4(5) . .
O6 Cu1 O7 87.8(5) . .
O6 Cu1 O9 104.0(5) . .
O7 Cu1 Tb2 127.6(4) . .
O7 Cu1 Tb3 83.4(3) . .
O7 Cu1 O1OH 171.7(5) . .
O7 Cu1 O2OH 89.6(5) . .
O7 Cu1 O9 102.2(5) . .
O9 Cu1 Tb2 88.8(3) . .
O9 Cu1 Tb3 43.3(3) . .
Tb3 P1 Tb1 85.77(11) 3_545 .
O1P P1 Tb1 60.0(5) . .
O1P P1 Tb3 126.5(5) . 3_545
O1P P1 O2P 108.2(6) . .
O1P P1 O3P 112.9(6) . .
O1P P1 C1P 111.8(7) . .
O2P P1 Tb1 48.3(4) . .
O2P P1 Tb3 50.1(4) . 3_545
O2P P1 C1P 110.7(7) . .
O3P P1 Tb1 126.8(5) . .
O3P P1 Tb3 55.1(4) . 3_545
O3P P1 O2P 105.2(6) . .
O3P P1 C1P 107.8(7) . .
C1P P1 Tb1 124.1(5) . .
C1P P1 Tb3 121.5(6) . 3_545
O4P P2 Tb2 136.4(5) . .
O4P P2 O5P 113.8(6) . .
O4P P2 O6P 113.2(6) . .
O4P P2 C5P 108.4(7) . .
O5P P2 Tb2 51.1(4) . .
O5P P2 O6P 102.7(6) . .
O5P P2 C5P 106.5(7) . .
O6P P2 Tb2 52.2(4) . .
O6P P2 C5P 112.2(7) . .
C5P P2 Tb2 115.1(5) . .
C21 O1 Tb1 150.1(11) 3_545 .
Tb1 O1OH Tb2 100.9(4) . .
Cu1 O1OH Tb1 120.2(5) . .
Cu1 O1OH Tb2 100.7(4) . .
Tb2 O1P Tb1 91.5(4) . .
P1 O1P Tb1 91.7(5) . .
P1 O1P Tb2 136.9(7) . .
C21 O2 Tb3 131.1(10) . .
Tb2 O2OH Tb3 111.5(5) . .
Cu1 O2OH Tb2 106.4(5) . .
Cu1 O2OH Tb3 102.0(5) . .
Tb1 O2P Tb3 122.8(5) . 3_545
P1 O2P Tb1 103.6(5) . .
P1 O2P Tb3 101.0(6) . 3_545
C1 O3 Tb1 92.0(11) . .
Tb2 O3OH Tb2 108.2(4) 2_445 .
Tb2 O3OH Tb2 108.2(4) 3_545 2_445
Tb2 O3OH Tb2 108.2(4) 3_545 .
Tb2 O3P Tb3 108.2(4) 3_545 3_545
P1 O3P Tb2 138.7(6) . 3_545
P1 O3P Tb3 95.9(5) . 3_545
C1 O4 Tb1 90.7(11) . .
P2 O4P Tb3 135.5(7) . 3_545
C6 O5 Tb1 145.3(12) . .
Tb1 O5P Tb2 102.4(4) . .
P2 O5P Tb1 134.6(6) . .
P2 O5P Tb2 99.0(5) . .
C6 O6 Cu1 125.2(11) . .
Tb2 O6P Tb2 104.6(4) . 3_545
P2 O6P Tb2 97.5(5) . .
P2 O6P Tb2 134.6(6) . 3_545
C11 O7 Cu1 125.5(12) . .
C11 O8 Tb3 140.2(11) . .
Cu1 O9 Tb3 94.8(4) . .
C16 O9 Tb3 94.1(9) . .
C16 O9 Cu1 144.3(11) . .
C16 O10 Tb3 91.8(10) . .
O3 C1 Tb1 61.2(9) . .
O3 C1 O4 122.3(17) . .
O3 C1 C2 119.5(17) . .
O4 C1 Tb1 61.5(9) . .
O4 C1 C2 118.2(17) . .
C2 C1 Tb1 172.4(14) . .
C2P C1P P1 108.9(12) . .
C2P C1P C4P 110.2(14) . .
C3P C1P P1 109.4(11) . .
C3P C1P C2P 108.5(14) . .
C3P C1P C4P 111.2(14) . .
C4P C1P P1 108.6(12) . .
C1 C2 C5 108.1(17) . .
C3 C2 C1 112.8(19) . .
C3 C2 C4 115(2) . .
C3 C2 C5 109(2) . .
C4 C2 C1 107.3(19) . .
C4 C2 C5 105(2) . .
C6P C5P P2 110.0(12) . .
C6P C5P C7P 108.3(14) . .
C7P C5P P2 107.8(12) . .
C8P C5P P2 110.4(11) . .
C8P C5P C6P 108.7(14) . .
C8P C5P C7P 111.6(14) . .
O5 C6 O6 125.8(15) . .
O5 C6 C7 118.4(16) . .
O6 C6 C7 115.7(16) . .
C6 C7 C10 106.3(18) . .
C8 C7 C6 107.3(17) . .
C8 C7 C10 107(2) . .
C9 C7 C6 112.6(16) . .
C9 C7 C8 111(2) . .
C9 C7 C10 112(2) . .
O7 C11 C12 115.0(15) . .
O8 C11 O7 122.7(17) . .
O8 C11 C12 122.0(16) . .
C11 C12 C13 107.8(15) . .
C11 C12 C15 108.1(16) . .
C14 C12 C11 110.4(15) . .
C14 C12 C13 106.5(17) . .
C14 C12 C15 111.8(17) . .
C15 C12 C13 112.0(17) . .
O9 C16 Tb3 58.6(8) . .
O9 C16 C17 117.9(15) . .
O10 C16 Tb3 61.3(8) . .
O10 C16 O9 119.1(14) . .
O10 C16 C17 123.0(15) . .
C17 C16 Tb3 168.9(13) . .
C18 C17 C16 110.3(15) . .
C18 C17 C19 110.6(16) . .
C18 C17 C20 111.7(17) . .
C19 C17 C16 109.6(16) . .
C20 C17 C16 105.1(15) . .
C20 C17 C19 109.5(17) . .
O1 C21 C22 117.7(13) 2_445 .
O2 C21 O1 124.9(14) . 2_445
O2 C21 C22 117.4(13) . .
C21 C22 C23 103.5(17) . .
C21 C22 C24 107.0(17) . .
C23A C22 C21 107.4(19) . .
C23A C22 C25A 107(2) . .
C24 C22 C23 105(2) . .
C24A C22 C21 113(2) . .
C24A C22 C23A 111(2) . .
C24A C22 C25A 110(2) . .
C25 C22 C21 113(2) . .
C25 C22 C23 114(2) . .
C25 C22 C24 113(2) . .
C25A C22 C21 108(2) . .
N1 Cu2 N1 110.4(5) 3_445 .
N1 Cu2 N1 110.4(5) 2_455 .
N1 Cu2 N1 110.4(5) 3_445 2_455
N2 Cu2 N1 108.6(5) . .
N2 Cu2 N1 108.6(5) . 2_455
N2 Cu2 N1 108.6(5) . 3_445
C1N N1 Cu2 177.4(18) . .
C3N N2 Cu2 180.0 . .
N1 C1N C2N 179(2) . .
N2 C3N C4N 180.000(14) . .

loop_
_geom_bond_atom_site_label_1
_geom_bond_atom_site_label_2
_geom_bond_distance
_geom_bond_site_symmetry_2
Tb1 Tb2 3.7069(10) .
Tb1 P1 3.188(4) .
Tb1 O1 2.259(11) .
Tb1 O1OH 2.363(10) .
Tb1 O1P 2.762(11) .
Tb1 O2P 2.450(11) .
Tb1 O3 2.396(11) .
Tb1 O4 2.403(12) .
Tb1 O5 2.268(12) .
Tb1 O5P 2.353(10) .
Tb1 C1 2.733(19) .
Tb2 Tb2 3.9012(12) 2_445
Tb2 Cu1 3.436(2) .
Tb2 P2 3.051(4) .
Tb2 O1OH 2.444(10) .
Tb2 O1P 2.402(11) .
Tb2 O2OH 2.319(11) .
Tb2 O3OH 2.407(6) .
Tb2 O3P 2.307(11) 2_445
Tb2 O5P 2.404(10) .
Tb2 O6P 2.432(11) .
Tb2 O6P 2.497(10) 2_445
Tb3 Cu1 3.467(2) .
Tb3 P1 3.136(4) 2_445
Tb3 O2 2.322(11) .
Tb3 O2OH 2.478(11) .
Tb3 O2P 2.452(11) 2_445
Tb3 O3P 2.585(11) 2_445
Tb3 O4P 2.251(11) 2_445
Tb3 O8 2.278(11) .
Tb3 O9 2.386(11) .
Tb3 O10 2.446(11) .
Tb3 C16 2.787(16) .
Cu1 O1OH 2.003(11) .
Cu1 O2OH 1.963(11) .
Cu1 O6 1.921(11) .
Cu1 O7 1.938(13) .
Cu1 O9 2.325(11) .
P1 Tb3 3.136(4) 3_545
P1 O1P 1.510(12) .
P1 O2P 1.543(12) .
P1 O3P 1.529(12) .
P1 C1P 1.806(17) .
P2 O4P 1.505(11) .
P2 O5P 1.540(11) .
P2 O6P 1.554(11) .
P2 C5P 1.814(17) .
O1 C21 1.268(18) 3_545
O2 C21 1.253(18) .
O2P Tb3 2.452(11) 3_545
O3 C1 1.24(2) .
O3OH Tb2 2.407(6) 3_545
O3OH Tb2 2.407(6) 2_445
O3P Tb2 2.307(11) 3_545
O3P Tb3 2.585(11) 3_545
O4 C1 1.27(2) .
O4P Tb3 2.251(11) 3_545
O5 C6 1.25(2) .
O6 C6 1.26(2) .
O6P Tb2 2.497(10) 3_545
O7 C11 1.30(2) .
O8 C11 1.23(2) .
O9 C16 1.28(2) .
O10 C16 1.26(2) .
C1 C2 1.53(3) .
C1P C2P 1.54(2) .
C1P C3P 1.52(2) .
C1P C4P 1.55(2) .
C2 C3 1.44(3) .
C2 C4 1.52(3) .
C2 C5 1.59(3) .
C5P C6P 1.54(2) .
C5P C7P 1.54(2) .
C5P C8P 1.51(2) .
C6 C7 1.53(2) .
C7 C8 1.51(3) .
C7 C9 1.49(3) .
C7 C10 1.56(3) .
C11 C12 1.52(3) .
C12 C13 1.55(3) .
C12 C14 1.52(3) .
C12 C15 1.53(3) .
C16 C17 1.53(2) .
C17 C18 1.51(3) .
C17 C19 1.53(3) .
C17 C20 1.52(3) .
C21 O1 1.268(18) 2_445
C21 C22 1.55(2) .
C22 C23 1.57(4) .
C22 C23A 1.527(19) .
C22 C24 1.55(4) .
C22 C24A 1.506(19) .
C22 C25 1.48(4) .
C22 C25A 1.532(19) .
Cu2 N1 1.994(16) 3_445
Cu2 N1 1.994(16) .
Cu2 N1 1.994(16) 2_455
Cu2 N2 1.99(4) .
N1 C1N 1.11(2) .
N2 C3N 1.17(4) .
C1N C2N 1.47(3) .
C3N C4N 1.41(5) .

loop_
_geom_torsion_atom_site_label_1
_geom_torsion_atom_site_label_2
_geom_torsion_atom_site_label_3
_geom_torsion_atom_site_label_4
_geom_torsion
_geom_torsion_site_symmetry_1
_geom_torsion_site_symmetry_4
Tb1 P1 O1P Tb2 94.0(9) . .
Tb1 P1 O2P Tb3 -127.9(7) . 3_545
Tb1 P1 O3P Tb2 -75.8(11) . 3_545
Tb1 P1 O3P Tb3 50.7(6) . 3_545
Tb1 P1 C1P C2P -110.1(11) . .
Tb1 P1 C1P C3P 131.4(10) . .
Tb1 P1 C1P C4P 9.9(14) . .
Tb1 O3 C1 O4 7(2) . .
Tb1 O3 C1 C2 -171.3(17) . .
Tb1 O4 C1 O3 -7(2) . .
Tb1 O4 C1 C2 171.4(16) . .
Tb1 O5 C6 O6 -16(4) . .
Tb1 O5 C6 C7 166.8(16) . .
Tb2 P2 O4P Tb3 10.3(13) . 3_545
Tb2 P2 O5P Tb1 117.4(9) . .
Tb2 P2 O6P Tb2 -119.2(10) . 3_545
Tb2 P2 C5P C6P 13.7(13) . .
Tb2 P2 C5P C7P 131.5(10) . .
Tb2 P2 C5P C8P -106.3(11) . .
Tb3 P1 O1P Tb1 -57.8(5) 3_545 .
Tb3 P1 O1P Tb2 36.2(12) 3_545 .
Tb3 P1 O2P Tb1 127.9(7) 3_545 .
Tb3 P1 O3P Tb2 -126.5(11) 3_545 3_545
Tb3 P1 C1P C2P -2.0(13) 3_545 .
Tb3 P1 C1P C3P -120.5(10) 3_545 .
Tb3 P1 C1P C4P 118.0(10) 3_545 .
Tb3 O2 C21 O1 27(2) . 2_445
Tb3 O2 C21 C22 -156.0(11) . .
Tb3 O8 C11 O7 -35(3) . .
Tb3 O8 C11 C12 138.5(15) . .
Tb3 O9 C16 O10 10.6(16) . .
Tb3 O9 C16 C17 -167.8(13) . .
Tb3 O10 C16 O9 -10.3(15) . .
Tb3 O10 C16 C17 168.0(15) . .
Tb3 C16 C17 C18 -108(6) . .
Tb3 C16 C17 C19 130(6) . .
Tb3 C16 C17 C20 13(7) . .
Cu1 O6 C6 O5 -23(3) . .
Cu1 O6 C6 C7 154.1(14) . .
Cu1 O7 C11 O8 9(2) . .
Cu1 O7 C11 C12 -164.3(11) . .
Cu1 O9 C16 Tb3 104.1(17) . .
Cu1 O9 C16 O10 114.7(18) . .
Cu1 O9 C16 C17 -64(2) . .
O1 C21 C22 C23 57(2) 2_445 .
O1 C21 C22 C23A 107(2) 2_445 .
O1 C21 C22 C24 -53(2) 2_445 .
O1 C21 C22 C24A -16(3) 2_445 .
O1 C21 C22 C25 -178(2) 2_445 .
O1 C21 C22 C25A -138(2) 2_445 .
O1P P1 O2P Tb1 5.1(8) . .
O1P P1 O2P Tb3 -122.8(6) . 3_545
O1P P1 O3P Tb2 -7.0(12) . 3_545
O1P P1 O3P Tb3 119.5(6) . 3_545
O1P P1 C1P C2P -177.8(11) . .
O1P P1 C1P C3P 63.7(13) . .
O1P P1 C1P C4P -57.8(13) . .
O2 C21 C22 C23 -120(2) . .
O2 C21 C22 C23A -71(2) . .
O2 C21 C22 C24 129(2) . .
O2 C21 C22 C24A 166(2) . .
O2 C21 C22 C25 4(3) . .
O2 C21 C22 C25A 44(3) . .
O2P P1 O1P Tb1 -4.4(6) . .
O2P P1 O1P Tb2 89.6(10) . .
O2P P1 O3P Tb2 -124.8(10) . 3_545
O2P P1 O3P Tb3 1.7(6) . 3_545
O2P P1 C1P C2P -57.2(13) . .
O2P P1 C1P C3P -175.6(11) . .
O2P P1 C1P C4P 62.8(13) . .
O3 C1 C2 C3 -176(2) . .
O3 C1 C2 C4 57(3) . .
O3 C1 C2 C5 -55(3) . .
O3P P1 O1P Tb1 -120.4(6) . .
O3P P1 O1P Tb2 -26.4(12) . .
O3P P1 O2P Tb1 126.0(6) . .
O3P P1 O2P Tb3 -1.9(7) . 3_545
O3P P1 C1P C2P 57.4(12) . .
O3P P1 C1P C3P -61.0(13) . .
O3P P1 C1P C4P 177.4(11) . .
O4 C1 C2 C3 6(3) . .
O4 C1 C2 C4 -121(2) . .
O4 C1 C2 C5 127(2) . .
O4P P2 O5P Tb1 -13.9(11) . .
O4P P2 O5P Tb2 -131.4(6) . .
O4P P2 O6P Tb2 131.6(6) . .
O4P P2 O6P Tb2 12.5(11) . 3_545
O4P P2 C5P C6P -163.3(11) . .
O4P P2 C5P C7P -45.5(13) . .
O4P P2 C5P C8P 76.7(13) . .
O5 C6 C7 C8 56(3) . .
O5 C6 C7 C9 179(2) . .
O5 C6 C7 C10 -58(3) . .
O5P P2 O4P Tb3 68.1(11) . 3_545
O5P P2 O6P Tb2 8.6(6) . .
O5P P2 O6P Tb2 -110.6(8) . 3_545
O5P P2 C5P C6P -40.6(13) . .
O5P P2 C5P C7P 77.3(12) . .
O5P P2 C5P C8P -160.6(11) . .
O6 C6 C7 C8 -121(2) . .
O6 C6 C7 C9 1(3) . .
O6 C6 C7 C10 124(2) . .
O6P P2 O4P Tb3 -48.5(11) . 3_545
O6P P2 O5P Tb1 108.7(8) . .
O6P P2 O5P Tb2 -8.7(6) . .
O6P P2 C5P C6P 71.0(12) . .
O6P P2 C5P C7P -171.1(10) . .
O6P P2 C5P C8P -49.0(13) . .
O7 C11 C12 C13 66(2) . .
O7 C11 C12 C14 -177.9(16) . .
O7 C11 C12 C15 -55(2) . .
O8 C11 C12 C13 -107.5(19) . .
O8 C11 C12 C14 8(2) . .
O8 C11 C12 C15 131.1(18) . .
O9 C16 C17 C18 -39(2) . .
O9 C16 C17 C19 -161.1(16) . .
O9 C16 C17 C20 81.4(19) . .
O10 C16 C17 C18 142.5(17) . .
O10 C16 C17 C19 21(2) . .
O10 C16 C17 C20 -97(2) . .
C1P P1 O1P Tb1 117.8(6) . .
C1P P1 O1P Tb2 -148.2(9) . .
C1P P1 O2P Tb1 -117.7(7) . .
C1P P1 O2P Tb3 114.4(7) . 3_545
C1P P1 O3P Tb2 117.1(10) . 3_545
C1P P1 O3P Tb3 -116.5(6) . 3_545
C5P P2 O4P Tb3 -173.6(9) . 3_545
C5P P2 O5P Tb1 -133.3(8) . .
C5P P2 O5P Tb2 109.3(6) . .
C5P P2 O6P Tb2 -105.3(6) . .
C5P P2 O6P Tb2 135.5(8) . 3_545
